data_4135251
loop_
_publ_author_name
'Chan, Jessica Z.'
'Yesilcimen, Ahmet'
'Cao, Min'
'Zhang, Yuyang'
'Zhang, Bochao'
'Wasa, Masayuki'

_publ_section_title
;
 Direct Conversion of <i>N</i>-Alkylamines to <i>N</i>-Propargylamines
 through C-H Activation Promoted by Lewis Acid/Organocopper Catalysis:
 Application to Late-Stage Functionalization of Bioactive Molecules.
;
_journal_name_full 'Journal of the American Chemical Society'
_journal_paper_doi 10.1021/jacs.0c08599
_journal_year 2020
_chemical_formula_moiety 'C23 H25 Br N2 O3'
_chemical_formula_sum 'C23 H25 Br N2 O3'
_chemical_formula_weight 457.36
_space_group_crystal_system monoclinic
_space_group_IT_number 15
_space_group_name_Hall '-C 2yc'
_space_group_name_H-M_alt 'C 1 2/c 1'
_atom_sites_solution_hydrogens mixed
_atom_sites_solution_primary dual
_atom_sites_solution_secondary difmap
_audit_creation_method SHELXL-2018/3
_cell_angle_alpha 90
_cell_angle_beta 112.711(3)
_cell_angle_gamma 90
_cell_formula_units_Z 8
_cell_length_a 31.9630(17)
_cell_length_b 9.8050(5)
_cell_length_c 15.0555(8)
_cell_measurement_reflns_used 7494
_cell_measurement_temperature 173(2)
_cell_measurement_theta_max 56.21
_cell_measurement_theta_min 3.00
_cell_volume 4352.5(4)
_computing_cell_refinement 'SAINT (Bruker, 2014)'
_computing_data_collection 'APEX2 (Bruker, 2014)'
_computing_data_reduction 'SAINT (Bruker, 2014)'
_computing_molecular_graphics 'Bruker SHELXTL'
_computing_publication_material 'Bruker SHELXTL'
_computing_structure_refinement 'SHELXL-2018/3 (Sheldrick, 2016)'
_computing_structure_solution 'SHELXT 2016/6 (Sheldrick, 2016)'
_diffrn_ambient_temperature 173(2)
_diffrn_measured_fraction_theta_full 0.988
_diffrn_measured_fraction_theta_max 0.988
_diffrn_measurement_device_type 'Bruker Photon II CPAD diffractometer'
_diffrn_measurement_method '\f and \w scans'
_diffrn_radiation_monochromator mirrors
_diffrn_radiation_type CuK\a
_diffrn_radiation_wavelength 1.54178
_diffrn_reflns_av_R_equivalents 0.1009
_diffrn_reflns_av_unetI/netI 0.0616
_diffrn_reflns_Laue_measured_fraction_full 0.988
_diffrn_reflns_Laue_measured_fraction_max 0.988
_diffrn_reflns_limit_h_max 34
_diffrn_reflns_limit_h_min -37
_diffrn_reflns_limit_k_max 11
_diffrn_reflns_limit_k_min 0
_diffrn_reflns_limit_l_max 17
_diffrn_reflns_limit_l_min 0
_diffrn_reflns_number 3790
_diffrn_reflns_point_group_measured_fraction_full 0.988
_diffrn_reflns_point_group_measured_fraction_max 0.988
_diffrn_reflns_theta_full 66.526
_diffrn_reflns_theta_max 66.526
_diffrn_reflns_theta_min 2.997
_diffrn_source 'microfocus sealed tube'
_diffrn_source_type 'Incoatec I\uS'
_exptl_absorpt_coefficient_mu 2.783
_exptl_absorpt_correction_T_max 0.7528
_exptl_absorpt_correction_T_min 0.4332
_exptl_absorpt_correction_type multi-scan
_exptl_absorpt_process_details
;
Sheldrick, G.M. (2016). SADABS. Bruker AXS Inc. Madison, WI USA.
;
_exptl_crystal_colour colorless
_exptl_crystal_density_diffrn 1.396
_exptl_crystal_density_meas ?
_exptl_crystal_density_method none
_exptl_crystal_description block
_exptl_crystal_F_000 1888
_exptl_crystal_size_max 0.480
_exptl_crystal_size_mid 0.180
_exptl_crystal_size_min 0.100
_refine_diff_density_max 0.704
_refine_diff_density_min -0.647
_refine_diff_density_rms 0.068
_refine_ls_extinction_method none
_refine_ls_goodness_of_fit_ref 1.071
_refine_ls_hydrogen_treatment mixed
_refine_ls_matrix_type full
_refine_ls_number_parameters 278
_refine_ls_number_reflns 3790
_refine_ls_number_restraints 258
_refine_ls_restrained_S_all 1.040
_refine_ls_R_factor_all 0.0826
_refine_ls_R_factor_gt 0.0611
_refine_ls_shift/su_max 0.001
_refine_ls_shift/su_mean 0.000
_refine_ls_structure_factor_coef Fsqd
_refine_ls_weighting_details 'w=1/[\s^2^(Fo^2^)+(0.1149P)^2^+0.4543P] where P=(Fo^2^+2Fc^2^)/3'
_refine_ls_weighting_scheme calc
_refine_ls_wR_factor_gt 0.1753
_refine_ls_wR_factor_ref 0.1919
_reflns_Friedel_coverage 0.000
_reflns_number_gt 2617
_reflns_number_total 3790
_reflns_threshold_expression 'I > 2\s(I)'
_cod_data_source_file C23H25BrN2O3.cif
_cod_data_source_block C23H25BrN2O3
_cod_depositor_comments
;
The following automatic conversions were performed:

data item '_exptl_crystal_density_meas' value 'not measured' was
changed to '?' -- the value is perceived as not measured.

Automatic conversion script
Id: cif_fix_values 7556 2019-12-06 15:28:31Z antanas 
;
_cod_original_sg_symbol_H-M 'C 2/c'
_cod_database_code 4135251
_shelx_shelxl_version_number 2018/3
_shelx_space_group_comment
;
The symmetry employed for this shelxl refinement is uniquely defined
by the following loop, which should always be used as a source of
symmetry information in preference to the above space-group names.
They are only intended as comments.
;
_shelx_estimated_absorpt_t_min 0.348
_shelx_estimated_absorpt_t_max 0.768

loop_
_space_group_symop_operation_xyz
'x, y, z'
'-x, y, -z+1/2'
'x+1/2, y+1/2, z'
'-x+1/2, y+1/2, -z+1/2'
'-x, -y, -z'
'x, -y, z-1/2'
'-x+1/2, -y+1/2, -z'
'x+1/2, -y+1/2, z-1/2'

loop_
_atom_site_label
_atom_site_type_symbol
_atom_site_fract_x
_atom_site_fract_y
_atom_site_fract_z
_atom_site_U_iso_or_equiv
_atom_site_adp_type
_atom_site_occupancy
_atom_site_site_symmetry_order
_atom_site_calc_flag
_atom_site_refinement_flags_posn
_atom_site_refinement_flags_adp
_atom_site_refinement_flags_occupancy
_atom_site_disorder_assembly
_atom_site_disorder_group
Br1 Br 0.46449(2) 0.48180(6) 0.84098(5) 0.1017(3) Uani 1 1 d . . . . .
O1 O 0.23465(10) 0.5189(2) 0.7608(2) 0.0719(7) Uani 1 1 d . . . . .
O2 O 0.20352(9) 0.3146(2) 0.7683(2) 0.0715(7) Uani 1 1 d . . . . .
O3 O 0.20851(11) 0.9312(3) 0.5196(2) 0.0833(8) Uani 1 1 d . . . . .
N1 N 0.27027(12) 0.3164(3) 0.7568(3) 0.0698(8) Uani 1 1 d . . . . .
H1N H 0.2658(15) 0.223(5) 0.762(3) 0.084 Uiso 1 1 d . U . . .
C1 C 0.40329(15) 0.4296(4) 0.8101(3) 0.0778(11) Uani 1 1 d . . . . .
C2 C 0.39267(15) 0.2965(4) 0.8208(3) 0.0745(11) Uani 1 1 d . . . . .
H2 H 0.415748 0.228911 0.841136 0.089 Uiso 1 1 calc R U . . .
C3 C 0.34840(14) 0.2620(4) 0.8017(3) 0.0694(10) Uani 1 1 d . . . . .
H3 H 0.340987 0.170061 0.809221 0.083 Uiso 1 1 calc R U . . .
C4 C 0.31433(14) 0.3597(4) 0.7716(3) 0.0672(9) Uani 1 1 d . . . . .
C5 C 0.32546(17) 0.4934(4) 0.7597(4) 0.0790(12) Uani 1 1 d . . . . .
H5 H 0.302494 0.561135 0.737643 0.095 Uiso 1 1 calc R U . . .
C6 C 0.37029(17) 0.5272(4) 0.7804(4) 0.0853(13) Uani 1 1 d . . . . .
H6 H 0.378161 0.619049 0.773782 0.102 Uiso 1 1 calc R U . . .
C7 C 0.23659(13) 0.3966(4) 0.7629(3) 0.0662(9) Uani 1 1 d . . . . .
C8 C 0.16440(14) 0.3829(4) 0.7738(3) 0.0700(10) Uani 1 1 d . . . . .
H8A H 0.173845 0.471809 0.806692 0.084 Uiso 1 1 calc R U . . .
H8B H 0.151832 0.326970 0.812446 0.084 Uiso 1 1 calc R U . . .
C9 C 0.12941(15) 0.4050(4) 0.6781(3) 0.0699(9) Uani 1 1 d . . . . .
C10 C 0.10152(17) 0.4204(4) 0.5999(4) 0.0797(11) Uani 1 1 d . . . . .
N2 N 0.09139(15) 0.4846(4) 0.4377(3) 0.0809(10) Uani 1 1 d D . . . .
C11 C 0.06861(17) 0.4496(5) 0.5009(4) 0.0866(12) Uani 1 1 d D . . . .
H11 H 0.048623 0.526968 0.502944 0.104 Uiso 1 1 calc R U . A 1
C12 C 0.0391(8) 0.3269(17) 0.4511(10) 0.096(2) Uani 0.748(8) 1 d D . P B 1
H12A H 0.034875 0.264205 0.498595 0.115 Uiso 0.748(8) 1 calc R U P B 1
H12B H 0.008992 0.356413 0.404460 0.115 Uiso 0.748(8) 1 calc R U P B 1
C13 C 0.0668(3) 0.2606(8) 0.4006(6) 0.109(2) Uani 0.748(8) 1 d D . P B 1
H13A H 0.047457 0.202350 0.346654 0.131 Uiso 0.748(8) 1 calc R U P B 1
H13B H 0.091554 0.204368 0.446011 0.131 Uiso 0.748(8) 1 calc R U P B 1
C14 C 0.0859(3) 0.3808(9) 0.3636(6) 0.0987(19) Uani 0.748(8) 1 d D . P B 1
H14A H 0.115253 0.357538 0.359754 0.118 Uiso 0.748(8) 1 calc R U P B 1
H14B H 0.064375 0.411372 0.299535 0.118 Uiso 0.748(8) 1 calc R U P B 1
C12X C 0.043(3) 0.320(5) 0.450(2) 0.096(2) Uani 0.252(8) 1 d D . P B 2
H12C H 0.062619 0.238950 0.469148 0.115 Uiso 0.252(8) 1 calc R U P B 2
H12D H 0.015678 0.304922 0.464932 0.115 Uiso 0.252(8) 1 calc R U P B 2
C13X C 0.0297(7) 0.353(2) 0.3435(13) 0.0987(19) Uani 0.252(8) 1 d D . P B 2
H13C H 0.028727 0.268080 0.306825 0.118 Uiso 0.252(8) 1 calc R U P B 2
H13D H -0.000609 0.396248 0.316589 0.118 Uiso 0.252(8) 1 calc R U P B 2
C14X C 0.0656(9) 0.449(3) 0.3374(12) 0.109(2) Uani 0.252(8) 1 d D . P B 2
H14C H 0.084975 0.403303 0.308715 0.131 Uiso 0.252(8) 1 calc R U P B 2
H14D H 0.051612 0.530866 0.298855 0.131 Uiso 0.252(8) 1 calc R U P B 2
C15 C 0.12093(14) 0.5996(4) 0.4559(3) 0.0693(9) Uani 1 1 d . . . . .
C16 C 0.10272(15) 0.7312(5) 0.4359(3) 0.0759(10) Uani 1 1 d . . . . .
C17 C 0.13160(15) 0.8433(4) 0.4562(3) 0.0773(11) Uani 1 1 d . . . . .
H17 H 0.119133 0.932450 0.441912 0.093 Uiso 1 1 calc R U . . .
C18 C 0.17761(15) 0.8273(4) 0.4965(3) 0.0724(10) Uani 1 1 d . . . . .
C19 C 0.19592(14) 0.6967(4) 0.5150(3) 0.0685(9) Uani 1 1 d . . . . .
H19 H 0.227918 0.685403 0.540894 0.082 Uiso 1 1 calc R U . . .
C20 C 0.16818(14) 0.5831(4) 0.4961(3) 0.0662(9) Uani 1 1 d . . . . .
C21 C 0.19004(16) 0.4441(4) 0.5148(4) 0.0792(11) Uani 1 1 d . . . . .
H21A H 0.189869 0.406217 0.454388 0.119 Uiso 1 1 calc R U . . .
H21B H 0.173067 0.383628 0.540614 0.119 Uiso 1 1 calc R U . . .
H21C H 0.221394 0.452094 0.561434 0.119 Uiso 1 1 calc R U . . .
C22 C 0.05181(17) 0.7512(6) 0.3924(5) 0.1052(16) Uani 1 1 d . . . . .
H22A H 0.040864 0.768717 0.443817 0.158 Uiso 1 1 calc R U . . .
H22B H 0.037271 0.668788 0.357123 0.158 Uiso 1 1 calc R U . . .
H22C H 0.044349 0.829009 0.348133 0.158 Uiso 1 1 calc R U . . .
C23 C 0.19168(19) 1.0679(5) 0.5077(4) 0.0932(14) Uani 1 1 d . . . . .
H23A H 0.174340 1.085970 0.439262 0.140 Uiso 1 1 calc R U . . .
H23B H 0.217193 1.131695 0.532428 0.140 Uiso 1 1 calc R U . . .
H23C H 0.171972 1.079752 0.543439 0.140 Uiso 1 1 calc R U . . .

loop_
_atom_site_aniso_label
_atom_site_aniso_U_11
_atom_site_aniso_U_22
_atom_site_aniso_U_33
_atom_site_aniso_U_23
_atom_site_aniso_U_13
_atom_site_aniso_U_12
Br1 0.0805(4) 0.0768(4) 0.1521(6) 0.0069(3) 0.0496(4) -0.0005(2)
O1 0.0786(18) 0.0454(13) 0.097(2) 0.0056(12) 0.0393(15) 0.0034(11)
O2 0.0785(16) 0.0469(13) 0.096(2) 0.0010(12) 0.0414(15) -0.0008(11)
O3 0.0926(19) 0.0524(14) 0.112(2) 0.0009(14) 0.0473(17) -0.0005(13)
N1 0.079(2) 0.0454(16) 0.087(2) 0.0027(14) 0.0350(17) 0.0017(14)
C1 0.083(3) 0.061(2) 0.099(3) 0.005(2) 0.046(2) 0.0045(18)
C2 0.084(3) 0.053(2) 0.093(3) 0.0072(18) 0.042(2) 0.0106(17)
C3 0.085(2) 0.0465(17) 0.084(3) 0.0010(17) 0.041(2) 0.0028(16)
C4 0.077(2) 0.0515(18) 0.078(3) 0.0029(16) 0.0352(19) 0.0011(16)
C5 0.082(3) 0.0496(19) 0.111(4) 0.0112(19) 0.044(3) 0.0065(17)
C6 0.086(3) 0.052(2) 0.123(4) 0.010(2) 0.046(3) 0.0014(18)
C7 0.074(2) 0.052(2) 0.073(2) 0.0017(16) 0.0296(19) -0.0005(16)
C8 0.084(2) 0.0521(19) 0.084(3) -0.0031(17) 0.044(2) 0.0003(17)
C9 0.079(2) 0.056(2) 0.082(3) -0.0024(18) 0.039(2) -0.0064(18)
C10 0.088(3) 0.063(2) 0.091(3) -0.001(2) 0.038(2) -0.012(2)
N2 0.090(2) 0.075(2) 0.083(2) -0.0081(16) 0.0395(19) -0.0142(17)
C11 0.085(3) 0.084(3) 0.095(3) 0.001(2) 0.039(2) -0.011(2)
C12 0.089(5) 0.098(4) 0.101(3) -0.007(3) 0.037(3) -0.025(3)
C13 0.111(5) 0.095(4) 0.131(5) -0.037(4) 0.056(4) -0.040(4)
C14 0.107(5) 0.099(4) 0.101(4) -0.033(3) 0.052(4) -0.028(4)
C12X 0.089(5) 0.098(4) 0.101(3) -0.007(3) 0.037(3) -0.025(3)
C13X 0.107(5) 0.099(4) 0.101(4) -0.033(3) 0.052(4) -0.028(4)
C14X 0.111(5) 0.095(4) 0.131(5) -0.037(4) 0.056(4) -0.040(4)
C15 0.077(2) 0.065(2) 0.069(2) 0.0019(17) 0.0322(19) -0.0010(17)
C16 0.078(2) 0.073(2) 0.083(3) 0.008(2) 0.039(2) 0.0053(18)
C17 0.090(3) 0.060(2) 0.090(3) 0.0112(19) 0.044(2) 0.0139(19)
C18 0.086(2) 0.057(2) 0.081(3) 0.0051(18) 0.039(2) 0.0023(18)
C19 0.077(2) 0.059(2) 0.074(3) -0.0001(17) 0.035(2) 0.0030(16)
C20 0.081(2) 0.057(2) 0.067(2) 0.0024(16) 0.0366(19) 0.0005(17)
C21 0.088(3) 0.058(2) 0.095(3) 0.005(2) 0.039(2) 0.0022(19)
C22 0.081(3) 0.100(4) 0.133(4) 0.026(3) 0.039(3) 0.017(3)
C23 0.114(4) 0.055(2) 0.120(4) 0.001(2) 0.056(3) 0.002(2)

loop_
_atom_type_symbol
_atom_type_description
_atom_type_scat_dispersion_real
_atom_type_scat_dispersion_imag
_atom_type_scat_source
C C 0.0181 0.0091 'International Tables Vol C Tables 4.2.6.8 and 6.1.1.4'
H H 0.0000 0.0000 'International Tables Vol C Tables 4.2.6.8 and 6.1.1.4'
Br Br -0.6763 1.2805 'International Tables Vol C Tables 4.2.6.8 and 6.1.1.4'
N N 0.0311 0.0180 'International Tables Vol C Tables 4.2.6.8 and 6.1.1.4'
O O 0.0492 0.0322 'International Tables Vol C Tables 4.2.6.8 and 6.1.1.4'

loop_
_geom_angle_atom_site_label_1
_geom_angle_atom_site_label_2
_geom_angle_atom_site_label_3
_geom_angle
_geom_angle_site_symmetry_1
_geom_angle_site_symmetry_3
_geom_angle_publ_flag
C7 O2 C8 116.1(3) . . ?
C18 O3 C23 117.8(4) . . ?
C7 N1 C4 125.8(3) . . ?
C7 N1 H1N 114(3) . . ?
C4 N1 H1N 117(3) . . ?
C6 C1 C2 120.7(4) . . ?
C6 C1 Br1 118.9(3) . . ?
C2 C1 Br1 120.4(3) . . ?
C3 C2 C1 119.4(4) . . ?
C3 C2 H2 120.3 . . ?
C1 C2 H2 120.3 . . ?
C2 C3 C4 120.9(4) . . ?
C2 C3 H3 119.6 . . ?
C4 C3 H3 119.6 . . ?
C5 C4 C3 119.1(4) . . ?
C5 C4 N1 123.8(4) . . ?
C3 C4 N1 117.1(3) . . ?
C6 C5 C4 119.5(4) . . ?
C6 C5 H5 120.2 . . ?
C4 C5 H5 120.2 . . ?
C1 C6 C5 120.4(4) . . ?
C1 C6 H6 119.8 . . ?
C5 C6 H6 119.8 . . ?
O1 C7 O2 124.1(3) . . ?
O1 C7 N1 127.5(4) . . ?
O2 C7 N1 108.4(3) . . ?
O2 C8 C9 111.1(3) . . ?
O2 C8 H8A 109.4 . . ?
C9 C8 H8A 109.4 . . ?
O2 C8 H8B 109.4 . . ?
C9 C8 H8B 109.4 . . ?
H8A C8 H8B 108.0 . . ?
C10 C9 C8 178.4(5) . . ?
C9 C10 C11 175.3(5) . . ?
C15 N2 C11 121.7(4) . . ?
C15 N2 C14 124.7(4) . . ?
C11 N2 C14 113.1(4) . . ?
N2 C11 C10 111.4(4) . . ?
N2 C11 C12 103.7(5) . . ?
C10 C11 C12 113.8(9) . . ?
N2 C11 H11 109.3 . . ?
C10 C11 H11 109.3 . . ?
C12 C11 H11 109.3 . . ?
C13 C12 C11 102.2(10) . . ?
C13 C12 H12A 111.3 . . ?
C11 C12 H12A 111.3 . . ?
C13 C12 H12B 111.3 . . ?
C11 C12 H12B 111.3 . . ?
H12A C12 H12B 109.2 . . ?
C12 C13 C14 104.2(7) . . ?
C12 C13 H13A 110.9 . . ?
C14 C13 H13A 110.9 . . ?
C12 C13 H13B 110.9 . . ?
C14 C13 H13B 110.9 . . ?
H13A C13 H13B 108.9 . . ?
N2 C14 C13 101.9(5) . . ?
N2 C14 H14A 111.4 . . ?
C13 C14 H14A 111.4 . . ?
N2 C14 H14B 111.4 . . ?
C13 C14 H14B 111.4 . . ?
H14A C14 H14B 109.3 . . ?
C16 C15 C20 119.2(4) . . ?
C16 C15 N2 119.9(4) . . ?
C20 C15 N2 120.9(4) . . ?
C17 C16 C15 119.7(4) . . ?
C17 C16 C22 120.3(4) . . ?
C15 C16 C22 120.0(4) . . ?
C18 C17 C16 121.0(4) . . ?
C18 C17 H17 119.5 . . ?
C16 C17 H17 119.5 . . ?
C17 C18 O3 125.1(4) . . ?
C17 C18 C19 119.5(4) . . ?
O3 C18 C19 115.4(4) . . ?
C20 C19 C18 120.9(4) . . ?
C20 C19 H19 119.6 . . ?
C18 C19 H19 119.6 . . ?
C19 C20 C15 119.6(4) . . ?
C19 C20 C21 118.4(4) . . ?
C15 C20 C21 121.9(4) . . ?
C20 C21 H21A 109.5 . . ?
C20 C21 H21B 109.5 . . ?
H21A C21 H21B 109.5 . . ?
C20 C21 H21C 109.5 . . ?
H21A C21 H21C 109.5 . . ?
H21B C21 H21C 109.5 . . ?
C16 C22 H22A 109.5 . . ?
C16 C22 H22B 109.5 . . ?
H22A C22 H22B 109.5 . . ?
C16 C22 H22C 109.5 . . ?
H22A C22 H22C 109.5 . . ?
H22B C22 H22C 109.5 . . ?
O3 C23 H23A 109.5 . . ?
O3 C23 H23B 109.5 . . ?
H23A C23 H23B 109.5 . . ?
O3 C23 H23C 109.5 . . ?
H23A C23 H23C 109.5 . . ?
H23B C23 H23C 109.5 . . ?

loop_
_geom_bond_atom_site_label_1
_geom_bond_atom_site_label_2
_geom_bond_distance
_geom_bond_site_symmetry_2
_geom_bond_publ_flag
Br1 C1 1.898(5) . ?
O1 C7 1.200(4) . ?
O2 C7 1.356(4) . ?
O2 C8 1.449(5) . ?
O3 C18 1.367(5) . ?
O3 C23 1.430(5) . ?
N1 C7 1.364(5) . ?
N1 C4 1.404(5) . ?
N1 H1N 0.93(5) . ?
C1 C6 1.366(6) . ?
C1 C2 1.373(6) . ?
C2 C3 1.373(6) . ?
C2 H2 0.9500 . ?
C3 C4 1.389(5) . ?
C3 H3 0.9500 . ?
C4 C5 1.387(5) . ?
C5 C6 1.384(7) . ?
C5 H5 0.9500 . ?
C6 H6 0.9500 . ?
C8 C9 1.460(7) . ?
C8 H8A 0.9900 . ?
C8 H8B 0.9900 . ?
C9 C10 1.181(6) . ?
C10 C11 1.482(8) . ?
N2 C15 1.428(5) . ?
N2 C11 1.445(6) . ?
N2 C14 1.470(7) . ?
C11 C12 1.534(8) . ?
C11 H11 1.0000 . ?
C12 C13 1.52(2) . ?
C12 H12A 0.9900 . ?
C12 H12B 0.9900 . ?
C13 C14 1.527(10) . ?
C13 H13A 0.9900 . ?
C13 H13B 0.9900 . ?
C14 H14A 0.9900 . ?
C14 H14B 0.9900 . ?
C15 C16 1.400(6) . ?
C15 C20 1.403(6) . ?
C16 C17 1.391(6) . ?
C16 C22 1.514(7) . ?
C17 C18 1.366(6) . ?
C17 H17 0.9500 . ?
C18 C19 1.390(5) . ?
C19 C20 1.383(5) . ?
C19 H19 0.9500 . ?
C20 C21 1.508(6) . ?
C21 H21A 0.9800 . ?
C21 H21B 0.9800 . ?
C21 H21C 0.9800 . ?
C22 H22A 0.9800 . ?
C22 H22B 0.9800 . ?
C22 H22C 0.9800 . ?
C23 H23A 0.9800 . ?
C23 H23B 0.9800 . ?
C23 H23C 0.9800 . ?

loop_
_geom_hbond_atom_site_label_D
_geom_hbond_atom_site_label_H
_geom_hbond_atom_site_label_A
_geom_hbond_distance_DH
_geom_hbond_distance_HA
_geom_hbond_distance_DA
_geom_hbond_angle_DHA
_geom_hbond_site_symmetry_A
_geom_hbond_publ_flag
N1 H1N O1 0.93(5) 2.03(5) 2.928(4) 160(4) 4_546 yes

loop_
_geom_torsion_atom_site_label_1
_geom_torsion_atom_site_label_2
_geom_torsion_atom_site_label_3
_geom_torsion_atom_site_label_4
_geom_torsion
_geom_torsion_site_symmetry_1
_geom_torsion_site_symmetry_2
_geom_torsion_site_symmetry_3
_geom_torsion_site_symmetry_4
_geom_torsion_publ_flag
C6 C1 C2 C3 -0.3(7) . . . . ?
Br1 C1 C2 C3 177.4(3) . . . . ?
C1 C2 C3 C4 0.2(6) . . . . ?
C2 C3 C4 C5 0.8(6) . . . . ?
C2 C3 C4 N1 -177.9(4) . . . . ?
C7 N1 C4 C5 -24.6(6) . . . . ?
C7 N1 C4 C3 154.0(4) . . . . ?
C3 C4 C5 C6 -1.6(7) . . . . ?
N1 C4 C5 C6 177.0(4) . . . . ?
C2 C1 C6 C5 -0.5(8) . . . . ?
Br1 C1 C6 C5 -178.2(4) . . . . ?
C4 C5 C6 C1 1.5(8) . . . . ?
C8 O2 C7 O1 -1.3(5) . . . . ?
C8 O2 C7 N1 -179.2(3) . . . . ?
C4 N1 C7 O1 17.4(7) . . . . ?
C4 N1 C7 O2 -164.8(4) . . . . ?
C7 O2 C8 C9 90.8(4) . . . . ?
C15 N2 C11 C10 -60.4(6) . . . . ?
C14 N2 C11 C10 111.7(6) . . . . ?
C15 N2 C11 C12 176.9(11) . . . . ?
C14 N2 C11 C12 -11.1(13) . . . . ?
N2 C11 C12 C13 30.5(14) . . . . ?
C10 C11 C12 C13 -90.7(10) . . . . ?
C11 C12 C13 C14 -39.1(14) . . . . ?
C15 N2 C14 C13 158.8(6) . . . . ?
C11 N2 C14 C13 -13.0(9) . . . . ?
C12 C13 C14 N2 32.0(11) . . . . ?
C11 N2 C15 C16 -76.4(6) . . . . ?
C14 N2 C15 C16 112.5(7) . . . . ?
C11 N2 C15 C20 102.0(5) . . . . ?
C14 N2 C15 C20 -69.1(7) . . . . ?
C20 C15 C16 C17 -0.2(6) . . . . ?
N2 C15 C16 C17 178.2(4) . . . . ?
C20 C15 C16 C22 179.9(4) . . . . ?
N2 C15 C16 C22 -1.7(6) . . . . ?
C15 C16 C17 C18 -0.6(7) . . . . ?
C22 C16 C17 C18 179.2(5) . . . . ?
C16 C17 C18 O3 -179.5(4) . . . . ?
C16 C17 C18 C19 1.8(7) . . . . ?
C23 O3 C18 C17 5.1(6) . . . . ?
C23 O3 C18 C19 -176.2(4) . . . . ?
C17 C18 C19 C20 -2.2(6) . . . . ?
O3 C18 C19 C20 179.0(4) . . . . ?
C18 C19 C20 C15 1.3(6) . . . . ?
C18 C19 C20 C21 178.2(4) . . . . ?
C16 C15 C20 C19 -0.1(6) . . . . ?
N2 C15 C20 C19 -178.5(4) . . . . ?
C16 C15 C20 C21 -176.8(4) . . . . ?
N2 C15 C20 C21 4.8(6) . . . . ?
